data_2226174
loop_
_publ_author_name
'Luan, Chang-jun'
'Guo, Cheng'
'Wang, Wei'
'Wang, Jian-qiang'
'Du, Ren-jun'

_publ_section_title
;
 5-(4-Methylpiperazin-1-yl)-2-nitroaniline
;
_journal_coeditor_code IM2192
_journal_issue 6
_journal_name_full 'Acta Crystallographica Section E'
_journal_page_first o1268
_journal_paper_doi 10.1107/S1600536810015953
_journal_volume 66
_journal_year 2010
_chemical_formula_iupac 'C11 H16 N4 O2'
_chemical_formula_moiety 'C11 H16 N4 O2'
_chemical_formula_sum 'C11 H16 N4 O2'
_chemical_formula_weight 236.28
_chemical_melting_point 428
_chemical_name_systematic
;
5-(4-Methylpiperazin-1-yl)-2-nitroaniline
;
_space_group_IT_number 14
_symmetry_cell_setting monoclinic
_symmetry_space_group_name_Hall '-P 2ybc'
_symmetry_space_group_name_H-M 'P 1 21/c 1'
_atom_sites_solution_hydrogens geom
_atom_sites_solution_primary direct
_atom_sites_solution_secondary difmap
_audit_creation_method SHELXL-97
_cell_angle_alpha 90.00
_cell_angle_beta 103.79(3)
_cell_angle_gamma 90.00
_cell_formula_units_Z 4
_cell_length_a 11.027(2)
_cell_length_b 6.1210(10)
_cell_length_c 17.524(4)
_cell_measurement_reflns_used 25
_cell_measurement_temperature 293(2)
_cell_measurement_theta_max 13
_cell_measurement_theta_min 9
_cell_volume 1148.7(4)
_computing_cell_refinement 'CAD-4 Software (Enraf--Nonius, 1985)'
_computing_data_collection 'CAD-4 Software (Enraf--Nonius, 1985)'
_computing_data_reduction 'XCAD4 (Harms & Wocadlo, 1995)'
_computing_molecular_graphics 'SHELXTL (Sheldrick, 2008)'
_computing_publication_material 'SHELXTL (Sheldrick, 2008)'
_computing_structure_refinement 'SHELXL97 (Sheldrick, 2008)'
_computing_structure_solution 'SHELXS97 (Sheldrick, 2008)'
_diffrn_ambient_temperature 293(2)
_diffrn_measured_fraction_theta_full 0.996
_diffrn_measured_fraction_theta_max 0.996
_diffrn_measurement_device_type 'Enraf--Nonius CAD-4'
_diffrn_measurement_method \w/2\q
_diffrn_radiation_monochromator graphite
_diffrn_radiation_source 'fine-focus sealed tube'
_diffrn_radiation_type MoK\a
_diffrn_radiation_wavelength 0.71073
_diffrn_reflns_av_R_equivalents 0.0417
_diffrn_reflns_av_sigmaI/netI 0.0457
_diffrn_reflns_limit_h_max 13
_diffrn_reflns_limit_h_min 0
_diffrn_reflns_limit_k_max 7
_diffrn_reflns_limit_k_min 0
_diffrn_reflns_limit_l_max 20
_diffrn_reflns_limit_l_min -21
_diffrn_reflns_number 2205
_diffrn_reflns_theta_full 25.29
_diffrn_reflns_theta_max 25.29
_diffrn_reflns_theta_min 1.90
_diffrn_standards_decay_% 1
_diffrn_standards_interval_count 200
_diffrn_standards_interval_time 120
_diffrn_standards_number 3
_exptl_absorpt_coefficient_mu 0.097
_exptl_absorpt_correction_T_max 0.9951
_exptl_absorpt_correction_T_min 0.9714
_exptl_absorpt_correction_type psi-scan
_exptl_absorpt_process_details '(North <i>et al.</i>,  1968)'
_exptl_crystal_colour yellow
_exptl_crystal_density_diffrn 1.366
_exptl_crystal_density_method 'not measured'
_exptl_crystal_description block
_exptl_crystal_F_000 504
_exptl_crystal_size_max 0.30
_exptl_crystal_size_mid 0.20
_exptl_crystal_size_min 0.05
_refine_diff_density_max 0.248
_refine_diff_density_min -0.179
_refine_ls_extinction_coef 0.038(6)
_refine_ls_extinction_expression Fc^*^=kFc[1+0.001xFc^2^\l^3^/sin(2\q)]^-1/4^
_refine_ls_extinction_method 'SHELXL97 (Sheldrick, 2008)'
_refine_ls_goodness_of_fit_ref 1.007
_refine_ls_hydrogen_treatment constr
_refine_ls_matrix_type full
_refine_ls_number_parameters 155
_refine_ls_number_reflns 2090
_refine_ls_number_restraints 0
_refine_ls_restrained_S_all 1.007
_refine_ls_R_factor_all 0.1018
_refine_ls_R_factor_gt 0.0639
_refine_ls_shift/su_max 0.000
_refine_ls_shift/su_mean 0.000
_refine_ls_structure_factor_coef Fsqd
_refine_ls_weighting_details 'calc w=1/[\s^2^(Fo^2^)+(0.1000P)^2^+0.3000P] where P=(Fo^2^+2Fc^2^)/3'
_refine_ls_weighting_scheme calc
_refine_ls_wR_factor_gt 0.1644
_refine_ls_wR_factor_ref 0.1919
_reflns_number_gt 1358
_reflns_number_total 2090
_reflns_threshold_expression I>2\s(I)
_cod_data_source_file im2192.cif
_cod_data_source_block I
_cod_depositor_comments
;
The following automatic conversions were performed:
'_symmetry_cell_setting' value 'Monoclinic' changed to 'monoclinic'
according to '/home/saulius/struct/CIF-dictionaries/cif_core.dic'
dictionary named 'cif_core.dic' version 2.4.1 from 2010-06-29.

Automatic conversion script
Id: cif_fix_enum 1527 2010-12-29 10:47:43Z saulius 
;
_cod_original_sg_symbol_H-M 'P 21/c'
_cod_database_code 2226174
_cod_database_fobs_code 2226174

loop_
_symmetry_equiv_pos_as_xyz
'x, y, z'
'-x, y+1/2, -z+1/2'
'-x, -y, -z'
'x, -y-1/2, z-1/2'

loop_
_atom_site_type_symbol
_atom_site_label
_atom_site_fract_x
_atom_site_fract_y
_atom_site_fract_z
_atom_site_U_iso_or_equiv
_atom_site_adp_type
_atom_site_calc_flag
_atom_site_refinement_flags
_atom_site_occupancy
_atom_site_disorder_assembly
_atom_site_disorder_group
N N1 0.6711(2) 0.0465(4) 0.16875(13) 0.0438(6) Uani d . 1 . .
O O1 1.3775(2) -0.0656(4) 0.56703(14) 0.0774(8) Uani d . 1 . .
C C1 0.5525(3) 0.1090(6) 0.11543(19) 0.0603(9) Uani d . 1 . .
H H1A 0.5683 0.2064 0.0760 0.090 Uiso calc R 1 . .
H H1B 0.5007 0.1809 0.1447 0.090 Uiso calc R 1 . .
H H1C 0.5107 -0.0193 0.0907 0.090 Uiso calc R 1 . .
N N2 0.8586(2) 0.0019(4) 0.31264(13) 0.0397(6) Uani d . 1 . .
O O2 1.2787(2) -0.3532(4) 0.58981(13) 0.0662(7) Uani d . 1 . .
C C2 0.7330(3) 0.2397(5) 0.20898(17) 0.0484(8) Uani d . 1 . .
H H2A 0.6826 0.3007 0.2422 0.058 Uiso calc R 1 . .
H H2B 0.7409 0.3493 0.1705 0.058 Uiso calc R 1 . .
C C3 0.8606(3) 0.1827(5) 0.25841(16) 0.0466(8) Uani d . 1 . .
H H3A 0.9143 0.1440 0.2240 0.056 Uiso calc R 1 . .
H H3B 0.8960 0.3103 0.2883 0.056 Uiso calc R 1 . .
N N3 1.2683(2) 0.2156(4) 0.45524(16) 0.0613(8) Uani d . 1 . .
H H3C 1.2595 0.3315 0.4267 0.074 Uiso calc R 1 . .
H H3D 1.3359 0.1954 0.4909 0.074 Uiso calc R 1 . .
C C4 0.7741(3) -0.1801(5) 0.28094(18) 0.0478(8) Uani d . 1 . .
H H4A 0.7577 -0.2645 0.3242 0.057 Uiso calc R 1 . .
H H4B 0.8149 -0.2755 0.2506 0.057 Uiso calc R 1 . .
N N4 1.2841(2) -0.1869(5) 0.55073(15) 0.0527(7) Uani d . 1 . .
C C5 0.6513(3) -0.1026(5) 0.22932(17) 0.0506(8) Uani d . 1 . .
H H5A 0.6035 -0.2276 0.2048 0.061 Uiso calc R 1 . .
H H5B 0.6033 -0.0292 0.2615 0.061 Uiso calc R 1 . .
C C6 0.9667(2) -0.0433(4) 0.36840(15) 0.0367(7) Uani d . 1 . .
C C7 1.0669(2) 0.1023(5) 0.38534(15) 0.0398(7) Uani d . 1 . .
H H7A 1.0610 0.2307 0.3563 0.048 Uiso calc R 1 . .
C C8 1.1758(2) 0.0647(5) 0.44396(16) 0.0415(7) Uani d . 1 . .
C C9 1.1820(2) -0.1317(5) 0.48727(15) 0.0422(7) Uani d . 1 . .
C C10 1.0839(3) -0.2817(5) 0.46870(17) 0.0475(8) Uani d . 1 . .
H H10A 1.0901 -0.4120 0.4966 0.057 Uiso calc R 1 . .
C C11 0.9799(3) -0.2428(5) 0.41112(17) 0.0444(7) Uani d . 1 . .
H H11A 0.9169 -0.3471 0.3995 0.053 Uiso calc R 1 . .

loop_
_atom_site_aniso_label
_atom_site_aniso_U_11
_atom_site_aniso_U_22
_atom_site_aniso_U_33
_atom_site_aniso_U_12
_atom_site_aniso_U_13
_atom_site_aniso_U_23
N1 0.0385(13) 0.0422(14) 0.0464(13) -0.0004(11) 0.0017(10) 0.0030(11)
O1 0.0545(14) 0.0794(18) 0.0820(17) -0.0125(13) -0.0158(12) 0.0122(14)
C1 0.0411(17) 0.067(2) 0.065(2) 0.0050(16) -0.0025(15) 0.0064(18)
N2 0.0357(12) 0.0346(12) 0.0458(13) -0.0029(10) 0.0040(10) 0.0048(11)
O2 0.0610(15) 0.0616(15) 0.0674(15) 0.0125(12) -0.0015(12) 0.0190(12)
C2 0.0527(18) 0.0375(16) 0.0502(17) 0.0004(14) 0.0030(14) 0.0085(14)
C3 0.0449(17) 0.0396(16) 0.0503(17) -0.0067(14) 0.0016(14) 0.0084(14)
N3 0.0486(15) 0.0509(16) 0.0724(17) -0.0149(13) -0.0094(13) 0.0073(14)
C4 0.0440(16) 0.0354(15) 0.0605(18) -0.0053(13) 0.0057(14) 0.0075(14)
N4 0.0484(15) 0.0537(17) 0.0516(15) 0.0041(14) 0.0033(12) 0.0020(13)
C5 0.0383(16) 0.0456(17) 0.0636(19) -0.0060(14) 0.0036(14) 0.0058(16)
C6 0.0354(14) 0.0369(15) 0.0393(14) 0.0018(12) 0.0118(12) -0.0007(12)
C7 0.0414(15) 0.0320(15) 0.0443(15) 0.0013(12) 0.0071(12) 0.0025(12)
C8 0.0391(15) 0.0386(16) 0.0455(16) -0.0015(13) 0.0075(13) -0.0057(13)
C9 0.0398(15) 0.0469(17) 0.0377(15) 0.0063(13) 0.0051(12) 0.0029(13)
C10 0.0470(17) 0.0444(18) 0.0510(17) 0.0014(14) 0.0116(14) 0.0123(14)
C11 0.0391(15) 0.0395(16) 0.0527(17) -0.0031(13) 0.0071(13) 0.0101(14)

loop_
_atom_type_symbol
_atom_type_description
_atom_type_scat_dispersion_real
_atom_type_scat_dispersion_imag
_atom_type_scat_source
C C 0.0033 0.0016 'International Tables Vol C Tables 4.2.6.8 and 6.1.1.4'
H H 0.0000 0.0000 'International Tables Vol C Tables 4.2.6.8 and 6.1.1.4'
N N 0.0061 0.0033 'International Tables Vol C Tables 4.2.6.8 and 6.1.1.4'
O O 0.0106 0.0060 'International Tables Vol C Tables 4.2.6.8 and 6.1.1.4'

loop_
_geom_angle_atom_site_label_1
_geom_angle_atom_site_label_2
_geom_angle_atom_site_label_3
_geom_angle_site_symmetry_1
_geom_angle_site_symmetry_3
_geom_angle
_geom_angle_publ_flag
C5 N1 C2 . . 106.8(2) ?
C5 N1 C1 . . 111.2(2) ?
C2 N1 C1 . . 109.8(2) ?
N1 C1 H1A . . 109.5 ?
N1 C1 H1B . . 109.5 ?
H1A C1 H1B . . 109.5 ?
N1 C1 H1C . . 109.5 ?
H1A C1 H1C . . 109.5 ?
H1B C1 H1C . . 109.5 ?
C6 N2 C3 . . 118.0(2) ?
C6 N2 C4 . . 118.6(2) ?
C3 N2 C4 . . 115.7(2) ?
N1 C2 C3 . . 110.8(2) ?
N1 C2 H2A . . 109.5 ?
C3 C2 H2A . . 109.5 ?
N1 C2 H2B . . 109.5 ?
C3 C2 H2B . . 109.5 ?
H2A C2 H2B . . 108.1 ?
N2 C3 C2 . . 113.1(2) ?
N2 C3 H3A . . 109.0 ?
C2 C3 H3A . . 109.0 ?
N2 C3 H3B . . 109.0 ?
C2 C3 H3B . . 109.0 ?
H3A C3 H3B . . 107.8 ?
C8 N3 H3C . . 120.0 ?
C8 N3 H3D . . 120.0 ?
H3C N3 H3D . . 120.0 ?
N2 C4 C5 . . 112.5(2) ?
N2 C4 H4A . . 109.1 ?
C5 C4 H4A . . 109.1 ?
N2 C4 H4B . . 109.1 ?
C5 C4 H4B . . 109.1 ?
H4A C4 H4B . . 107.8 ?
O2 N4 O1 . . 120.6(3) ?
O2 N4 C9 . . 119.7(3) ?
O1 N4 C9 . . 119.7(3) ?
N1 C5 C4 . . 111.3(2) ?
N1 C5 H5A . . 109.4 ?
C4 C5 H5A . . 109.4 ?
N1 C5 H5B . . 109.4 ?
C4 C5 H5B . . 109.4 ?
H5A C5 H5B . . 108.0 ?
N2 C6 C7 . . 122.0(2) ?
N2 C6 C11 . . 120.6(2) ?
C7 C6 C11 . . 117.4(2) ?
C6 C7 C8 . . 123.2(3) ?
C6 C7 H7A . . 118.4 ?
C8 C7 H7A . . 118.4 ?
N3 C8 C7 . . 118.6(3) ?
N3 C8 C9 . . 124.2(2) ?
C7 C8 C9 . . 117.2(2) ?
C10 C9 C8 . . 119.9(2) ?
C10 C9 N4 . . 116.8(3) ?
C8 C9 N4 . . 123.3(3) ?
C11 C10 C9 . . 121.9(3) ?
C11 C10 H10A . . 119.0 ?
C9 C10 H10A . . 119.0 ?
C10 C11 C6 . . 120.3(3) ?
C10 C11 H11A . . 119.8 ?
C6 C11 H11A . . 119.8 ?

loop_
_geom_bond_atom_site_label_1
_geom_bond_atom_site_label_2
_geom_bond_site_symmetry_2
_geom_bond_distance
_geom_bond_publ_flag
N1 C5 . 1.455(3) ?
N1 C2 . 1.460(4) ?
N1 C1 . 1.466(3) ?
O1 N4 . 1.246(3) ?
C1 H1A . 0.9600 ?
C1 H1B . 0.9600 ?
C1 H1C . 0.9600 ?
N2 C6 . 1.377(3) ?
N2 C3 . 1.462(3) ?
N2 C4 . 1.473(3) ?
O2 N4 . 1.236(3) ?
C2 C3 . 1.507(4) ?
C2 H2A . 0.9700 ?
C2 H2B . 0.9700 ?
C3 H3A . 0.9700 ?
C3 H3B . 0.9700 ?
N3 C8 . 1.355(3) ?
N3 H3C . 0.8600 ?
N3 H3D . 0.8600 ?
C4 C5 . 1.514(4) ?
C4 H4A . 0.9700 ?
C4 H4B . 0.9700 ?
N4 C9 . 1.422(4) ?
C5 H5A . 0.9700 ?
C5 H5B . 0.9700 ?
C6 C7 . 1.395(4) ?
C6 C11 . 1.421(4) ?
C7 C8 . 1.401(4) ?
C7 H7A . 0.9300 ?
C8 C9 . 1.415(4) ?
C9 C10 . 1.396(4) ?
C10 C11 . 1.356(4) ?
C10 H10A . 0.9300 ?
C11 H11A . 0.9300 ?

loop_
_geom_hbond_atom_site_label_D
_geom_hbond_atom_site_label_H
_geom_hbond_atom_site_label_A
_geom_hbond_site_symmetry_A
_geom_hbond_distance_DH
_geom_hbond_distance_HA
_geom_hbond_distance_DA
_geom_hbond_angle_DHA
_geom_hbond_publ_flag
N3 H3C N1 2_755 0.8600 2.3900 3.156(4) 148.00 yes
N3 H3D O1 . 0.8600 2.0600 2.669(4) 127.00 yes
C10 H10A O2 . 0.9300 2.3500 2.671(4) 100.00 yes

loop_
_geom_torsion_atom_site_label_1
_geom_torsion_atom_site_label_2
_geom_torsion_atom_site_label_3
_geom_torsion_atom_site_label_4
_geom_torsion_site_symmetry_1
_geom_torsion_site_symmetry_2
_geom_torsion_site_symmetry_3
_geom_torsion_site_symmetry_4
_geom_torsion
_geom_torsion_publ_flag
C5 N1 C2 C3 . . . . 64.5(3) ?
C1 N1 C2 C3 . . . . -174.7(2) ?
C6 N2 C3 C2 . . . . -170.8(2) ?
C4 N2 C3 C2 . . . . 40.4(3) ?
N1 C2 C3 N2 . . . . -53.1(3) ?
C6 N2 C4 C5 . . . . 171.8(2) ?
C3 N2 C4 C5 . . . . -39.5(3) ?
C2 N1 C5 C4 . . . . -64.2(3) ?
C1 N1 C5 C4 . . . . 175.9(3) ?
N2 C4 C5 N1 . . . . 52.0(3) ?
C3 N2 C6 C7 . . . . 13.8(4) ?
C4 N2 C6 C7 . . . . 161.8(2) ?
C3 N2 C6 C11 . . . . -166.2(2) ?
C4 N2 C6 C11 . . . . -18.2(4) ?
N2 C6 C7 C8 . . . . 177.3(2) ?
C11 C6 C7 C8 . . . . -2.7(4) ?
C6 C7 C8 N3 . . . . 179.3(3) ?
C6 C7 C8 C9 . . . . -0.1(4) ?
N3 C8 C9 C10 . . . . -177.0(3) ?
C7 C8 C9 C10 . . . . 2.4(4) ?
N3 C8 C9 N4 . . . . 3.6(4) ?
C7 C8 C9 N4 . . . . -177.1(2) ?
O2 N4 C9 C10 . . . . -5.1(4) ?
O1 N4 C9 C10 . . . . 175.8(3) ?
O2 N4 C9 C8 . . . . 174.4(3) ?
O1 N4 C9 C8 . . . . -4.8(4) ?
C8 C9 C10 C11 . . . . -1.8(4) ?
N4 C9 C10 C11 . . . . 177.7(3) ?
C9 C10 C11 C6 . . . . -1.2(5) ?
N2 C6 C11 C10 . . . . -176.7(3) ?
C7 C6 C11 C10 . . . . 3.3(4) ?

loop_
_cod_related_entry_id
_cod_related_entry_database
_cod_related_entry_code
1 ChemSpider 2040782
